data_8105788
loop_
_publ_author_name
'Wang, Mengyang'
'Yang, Kaiqiang'
'Wang, Yujiu'
'Ying, Ying'

_publ_section_title
;
 Crystal structure of
 catena-poly[(bis(\m-1,1&#x2032;-[(5-methoxy-2,4,6-trimethyl-1,3-phenylene)bis(methylene)]bis(1H-1,2,4-triazole)-\k
 2 N:N&#x2032;)-bis(isothiocyanato-\kN)manganese(II)], C34H40MnN14O2S2
;
_journal_issue 3
_journal_name_full 'Zeitschrift f\"ur Kristallographie - New Crystal Structures'
_journal_page_first 587
_journal_page_last 588
_journal_paper_doi 10.1515/ncrs-2018-0603
_journal_volume 234
_journal_year 2019
_chemical_formula_moiety 'C34 H40 Mn N14 O2 S2'
_chemical_formula_sum 'C34 H40 Mn N14 O2 S2'
_chemical_formula_weight 795.86
_space_group_crystal_system triclinic
_space_group_IT_number 2
_space_group_name_Hall '-P 1'
_space_group_name_H-M_alt 'P -1'
_atom_sites_solution_hydrogens geom
_cell_angle_alpha 91.564(4)
_cell_angle_beta 94.624(5)
_cell_angle_gamma 91.737(4)
_cell_formula_units_Z 1
_cell_length_a 9.1383(4)
_cell_length_b 9.5039(6)
_cell_length_c 10.5526(6)
_cell_measurement_reflns_used 4165
_cell_measurement_temperature 124.95(10)
_cell_measurement_theta_max 28.7600
_cell_measurement_theta_min 3.5560
_cell_volume 912.68(9)
_computing_cell_refinement
;
CrysAlisPro, Agilent Technologies,
Version 1.171.36.28 (release 01-02-2013 CrysAlis171 .NET)
(compiled Feb  1 2013,16:14:44)
;
_computing_data_collection
;
CrysAlisPro, Agilent Technologies,
Version 1.171.36.28 (release 01-02-2013 CrysAlis171 .NET)
(compiled Feb  1 2013,16:14:44)
;
_computing_data_reduction
;
CrysAlisPro, Agilent Technologies,
Version 1.171.36.28 (release 01-02-2013 CrysAlis171 .NET)
(compiled Feb  1 2013,16:14:44)
;
_computing_molecular_graphics 'Olex2 (Dolomanov et al., 2009)'
_computing_publication_material 'Olex2 (Dolomanov et al., 2009)'
_computing_structure_refinement 'ShelXL (Sheldrick, 2015)'
_diffrn_ambient_temperature 124.95(10)
_diffrn_detector_area_resol_mean 16.2116
_diffrn_measured_fraction_theta_full 0.998
_diffrn_measured_fraction_theta_max 0.835
_diffrn_measurement_details
;
#__ type_ start__ end____ width___ exp.time_
  1 omega    0.00   38.00   1.0000    3.0000
omega____ theta____ kappa____ phi______ frames
    -       18.0372   57.0000 -150.0000 38

#__ type_ start__ end____ width___ exp.time_
  2 omega  -13.00   14.00   1.0000    3.0000
omega____ theta____ kappa____ phi______ frames
    -       18.0372   88.0000  -80.0000 27

#__ type_ start__ end____ width___ exp.time_
  3 omega  -52.00   43.00   1.0000    3.0000
omega____ theta____ kappa____ phi______ frames
    -       18.0372  -77.0000    0.0000 95

#__ type_ start__ end____ width___ exp.time_
  4 omega  -39.00   35.00   1.0000    3.0000
omega____ theta____ kappa____ phi______ frames
    -       18.0372  -57.0000 -150.0000 74

#__ type_ start__ end____ width___ exp.time_
  5 omega  -19.00   42.00   1.0000    3.0000
omega____ theta____ kappa____ phi______ frames
    -       18.0372  -99.0000  -30.0000 61

#__ type_ start__ end____ width___ exp.time_
  6 omega    0.00   87.00   1.0000    3.0000
omega____ theta____ kappa____ phi______ frames
    -       18.0372   57.0000  120.0000 87
;
_diffrn_measurement_device_type 'SuperNova, Single source at offset, Eos'
_diffrn_measurement_method '\w scans'
_diffrn_orient_matrix_UB_11 -0.0105921000
_diffrn_orient_matrix_UB_12 0.0543818000
_diffrn_orient_matrix_UB_13 0.0464194000
_diffrn_orient_matrix_UB_21 -0.0298230000
_diffrn_orient_matrix_UB_22 -0.0510065000
_diffrn_orient_matrix_UB_23 0.0396661000
_diffrn_orient_matrix_UB_31 0.0698216000
_diffrn_orient_matrix_UB_32 -0.0112236000
_diffrn_orient_matrix_UB_33 0.0296797000
_diffrn_radiation_monochromator mirror
_diffrn_radiation_type MoK\a
_diffrn_radiation_wavelength 0.71073
_diffrn_reflns_av_R_equivalents 0.0309
_diffrn_reflns_av_unetI/netI 0.0526
_diffrn_reflns_Laue_measured_fraction_full 0.998
_diffrn_reflns_Laue_measured_fraction_max 0.835
_diffrn_reflns_limit_h_max 12
_diffrn_reflns_limit_h_min -11
_diffrn_reflns_limit_k_max 12
_diffrn_reflns_limit_k_min -10
_diffrn_reflns_limit_l_max 14
_diffrn_reflns_limit_l_min -14
_diffrn_reflns_number 7219
_diffrn_reflns_point_group_measured_fraction_full 0.998
_diffrn_reflns_point_group_measured_fraction_max 0.835
_diffrn_reflns_theta_full 25.242
_diffrn_reflns_theta_max 29.276
_diffrn_reflns_theta_min 2.933
_diffrn_source 'SuperNova (Mo) X-ray Source'
_exptl_absorpt_coefficient_mu 0.530
_exptl_absorpt_correction_T_max 1.00000
_exptl_absorpt_correction_T_min 0.94575
_exptl_absorpt_correction_type multi-scan
_exptl_absorpt_process_details
;
CrysAlisPro, Agilent Technologies,
Version 1.171.36.28 (release 01-02-2013 CrysAlis171 .NET)
(compiled Feb  1 2013,16:14:44)
Empirical absorption correction using spherical harmonics,
 implemented in SCALE3 ABSPACK scaling algorithm.
;
_exptl_crystal_colour pink
_exptl_crystal_colour_primary pink
_exptl_crystal_density_diffrn 1.448
_exptl_crystal_description block
_exptl_crystal_F_000 415
_exptl_crystal_size_max 0.28
_exptl_crystal_size_mid 0.19
_exptl_crystal_size_min 0.16
_refine_diff_density_max 0.369
_refine_diff_density_min -0.390
_refine_diff_density_rms 0.065
_refine_ls_extinction_coef .
_refine_ls_extinction_method none
_refine_ls_goodness_of_fit_ref 1.044
_refine_ls_hydrogen_treatment constr
_refine_ls_matrix_type full
_refine_ls_number_parameters 245
_refine_ls_number_reflns 4157
_refine_ls_number_restraints 0
_refine_ls_restrained_S_all 1.044
_refine_ls_R_factor_all 0.0467
_refine_ls_R_factor_gt 0.0374
_refine_ls_shift/su_max 0.000
_refine_ls_shift/su_mean 0.000
_refine_ls_structure_factor_coef Fsqd
_refine_ls_weighting_details 'w=1/[\s^2^(Fo^2^)+(0.0328P)^2^+0.2744P] where P=(Fo^2^+2Fc^2^)/3'
_refine_ls_weighting_scheme calc
_refine_ls_wR_factor_gt 0.0836
_refine_ls_wR_factor_ref 0.0910
_reflns_Friedel_coverage 0.000
_reflns_Friedel_fraction_full .
_reflns_Friedel_fraction_max .
_reflns_number_gt 3521
_reflns_number_total 4157
_reflns_threshold_expression 'I > 2\s(I)'
_cod_data_source_file suppl_ncrs-2018-0603_suppl.cif
_cod_data_source_block 1
_cod_database_code 8105788
_chemical_oxdiff_formula 'C Mn N O S'
_chemical_oxdiff_usercomment 1
_shelx_space_group_comment
;
The symmetry employed for this shelxl refinement is uniquely defined
by the following loop, which should always be used as a source of
symmetry information in preference to the above space-group names.
They are only intended as comments.
;
_shelx_estimated_absorpt_t_max 0.920
_shelx_estimated_absorpt_t_min 0.866
_reflns_odcompleteness_completeness 99.71
_reflns_odcompleteness_iscentric 1
_reflns_odcompleteness_theta 26.32
_olex2_refinement_description
;
1. Fixed Uiso
 At 1.2 times of:
  All C(H) groups, All C(H,H) groups
 At 1.5 times of:
  All C(H,H,H) groups
2.a Secondary CH2 refined with riding coordinates:
 C3(H3A,H3B), C14(H14A,H14B)
2.b Aromatic/amide H refined with riding coordinates:
 C1(H1), C2(H2), C15(H15), C16(H16)
2.c Idealised Me refined as rotating group:
 C10(H10A,H10B,H10C), C11(H11A,H11B,H11C), C12(H12A,H12B,H12C), C13(H13A,H13B,
 H13C)
;
_olex2_submission_special_instructions 'No special instructions were received'
_publcif_funding_html
;
;

loop_
_space_group_symop_operation_xyz
'x, y, z'
'-x, -y, -z'

loop_
_atom_site_label
_atom_site_type_symbol
_atom_site_fract_x
_atom_site_fract_y
_atom_site_fract_z
_atom_site_U_iso_or_equiv
_atom_site_adp_type
_atom_site_occupancy
_atom_site_site_symmetry_order
_atom_site_calc_flag
_atom_site_refinement_flags_posn
_atom_site_refinement_flags_adp
_atom_site_refinement_flags_occupancy
_atom_site_disorder_assembly
_atom_site_disorder_group
Mn1 Mn 1.000000 0.500000 0.500000 0.01151(10) Uani 1 2 d S T P . .
S1 S 0.75900(5) 0.95034(5) 0.52586(5) 0.02566(13) Uani 1 1 d . . . . .
O1 O 0.32897(13) 0.30976(14) -0.12975(13) 0.0220(3) Uani 1 1 d . . . . .
N1 N 0.90593(17) 0.37308(18) -0.10954(16) 0.0263(4) Uani 1 1 d . . . . .
N2 N 0.88515(15) 0.25171(16) -0.18419(15) 0.0192(3) Uani 1 1 d . . . . .
N3 N 0.97294(15) 0.40767(16) -0.30998(15) 0.0193(3) Uani 1 1 d . . . . .
N4 N 0.62966(15) 0.24889(16) 0.34619(14) 0.0168(3) Uani 1 1 d . . . . .
N5 N 0.55416(15) 0.36057(17) 0.38993(16) 0.0226(4) Uani 1 1 d . . . . .
N6 N 0.79335(14) 0.39933(16) 0.43434(14) 0.0169(3) Uani 1 1 d . . . . .
N7 N 0.89603(16) 0.69012(17) 0.55495(16) 0.0223(3) Uani 1 1 d . . . . .
C1 C 0.95791(19) 0.4633(2) -0.19032(19) 0.0248(4) Uani 1 1 d . . . . .
H1 H 0.982234 0.556830 -0.167593 0.030 Uiso 1 1 calc R . . . .
C2 C 0.92700(18) 0.2740(2) -0.30097(18) 0.0197(4) Uani 1 1 d . . . . .
H2 H 0.924407 0.206059 -0.366313 0.024 Uiso 1 1 calc R . . . .
C3 C 0.81867(19) 0.1225(2) -0.13748(18) 0.0211(4) Uani 1 1 d . . . . .
H3A H 0.890470 0.076958 -0.081005 0.025 Uiso 1 1 calc R . . . .
H3B H 0.790614 0.058087 -0.208821 0.025 Uiso 1 1 calc R . . . .
C4 C 0.68451(18) 0.15348(19) -0.06700(17) 0.0175(4) Uani 1 1 d . . . . .
C5 C 0.56670(18) 0.21663(18) -0.13287(17) 0.0168(4) Uani 1 1 d . . . . .
C6 C 0.44716(17) 0.24893(18) -0.06507(17) 0.0171(4) Uani 1 1 d . . . . .
C7 C 0.44103(17) 0.21991(18) 0.06479(17) 0.0163(4) Uani 1 1 d . . . . .
C8 C 0.55914(17) 0.15386(18) 0.12807(17) 0.0160(4) Uani 1 1 d . . . . .
C9 C 0.68076(17) 0.11842(18) 0.06214(17) 0.0164(4) Uani 1 1 d . . . . .
C10 C 0.80660(18) 0.0403(2) 0.12740(18) 0.0213(4) Uani 1 1 d . . . . .
H10A H 0.893149 0.100663 0.136514 0.032 Uiso 1 1 calc GR . . . .
H10B H 0.825151 -0.042030 0.077138 0.032 Uiso 1 1 calc GR . . . .
H10C H 0.781141 0.012663 0.209871 0.032 Uiso 1 1 calc GR . . . .
C11 C 0.5646(2) 0.2511(2) -0.27304(18) 0.0238(4) Uani 1 1 d . . . . .
H11A H 0.613749 0.179476 -0.317545 0.036 Uiso 1 1 calc GR . . . .
H11B H 0.613929 0.340604 -0.281510 0.036 Uiso 1 1 calc GR . . . .
H11C H 0.464719 0.255130 -0.308435 0.036 Uiso 1 1 calc GR . . . .
C12 C 0.3383(2) 0.4627(2) -0.1237(2) 0.0269(4) Uani 1 1 d . . . . .
H12A H 0.431134 0.494593 -0.150835 0.040 Uiso 1 1 calc GR . . . .
H12B H 0.329835 0.495514 -0.037806 0.040 Uiso 1 1 calc GR . . . .
H12C H 0.260203 0.499082 -0.178351 0.040 Uiso 1 1 calc GR . . . .
C13 C 0.30863(18) 0.2609(2) 0.13202(19) 0.0224(4) Uani 1 1 d . . . . .
H13A H 0.232688 0.289280 0.070715 0.034 Uiso 1 1 calc GR . . . .
H13B H 0.335324 0.337601 0.191229 0.034 Uiso 1 1 calc GR . . . .
H13C H 0.273541 0.181794 0.176941 0.034 Uiso 1 1 calc GR . . . .
C14 C 0.55640(18) 0.12995(19) 0.27025(17) 0.0175(4) Uani 1 1 d . . . . .
H14A H 0.455378 0.119346 0.291377 0.021 Uiso 1 1 calc R . . . .
H14B H 0.605666 0.043645 0.291287 0.021 Uiso 1 1 calc R . . . .
C15 C 0.77092(18) 0.27455(19) 0.37310(17) 0.0172(4) Uani 1 1 d . . . . .
H15 H 0.844631 0.214658 0.352548 0.021 Uiso 1 1 calc R . . . .
C16 C 0.65747(18) 0.4477(2) 0.44239(18) 0.0217(4) Uani 1 1 d . . . . .
H16 H 0.638642 0.533627 0.481004 0.026 Uiso 1 1 calc R . . . .
C17 C 0.83923(17) 0.79840(19) 0.54292(17) 0.0170(4) Uani 1 1 d . . . . .

loop_
_atom_site_aniso_label
_atom_site_aniso_U_11
_atom_site_aniso_U_22
_atom_site_aniso_U_33
_atom_site_aniso_U_23
_atom_site_aniso_U_13
_atom_site_aniso_U_12
Mn1 0.00909(16) 0.01075(18) 0.0149(2) 0.00015(14) 0.00273(13) -0.00013(13)
S1 0.0323(3) 0.0188(2) 0.0267(3) 0.0032(2) 0.0041(2) 0.00794(19)
O1 0.0174(6) 0.0237(7) 0.0240(7) 0.0035(6) -0.0038(5) -0.0007(5)
N1 0.0265(8) 0.0275(9) 0.0251(9) -0.0058(7) 0.0080(7) -0.0064(7)
N2 0.0190(7) 0.0197(8) 0.0192(8) -0.0006(7) 0.0043(6) -0.0009(6)
N3 0.0169(7) 0.0202(8) 0.0210(8) 0.0008(7) 0.0030(6) -0.0001(6)
N4 0.0149(6) 0.0187(8) 0.0169(8) 0.0021(6) 0.0022(6) -0.0012(6)
N5 0.0161(7) 0.0258(9) 0.0258(9) -0.0069(7) 0.0038(6) 0.0006(6)
N6 0.0149(6) 0.0193(8) 0.0167(8) 0.0004(6) 0.0019(6) -0.0005(6)
N7 0.0201(7) 0.0196(8) 0.0282(9) 0.0000(7) 0.0065(6) 0.0024(6)
C1 0.0226(9) 0.0246(10) 0.0275(11) -0.0057(9) 0.0072(8) -0.0062(8)
C2 0.0214(8) 0.0202(9) 0.0182(9) 0.0001(8) 0.0058(7) -0.0003(7)
C3 0.0240(9) 0.0184(9) 0.0221(10) 0.0040(8) 0.0075(8) 0.0024(7)
C4 0.0182(8) 0.0154(9) 0.0190(9) 0.0000(7) 0.0038(7) -0.0023(7)
C5 0.0201(8) 0.0136(8) 0.0165(9) 0.0011(7) 0.0012(7) -0.0039(7)
C6 0.0150(7) 0.0140(8) 0.0215(10) 0.0021(7) -0.0028(7) -0.0027(6)
C7 0.0148(7) 0.0141(9) 0.0198(9) 0.0007(7) 0.0013(7) -0.0037(6)
C8 0.0158(7) 0.0146(9) 0.0174(9) 0.0010(7) 0.0016(7) -0.0053(6)
C9 0.0157(7) 0.0139(8) 0.0194(9) 0.0014(7) 0.0012(7) -0.0022(6)
C10 0.0192(8) 0.0255(10) 0.0192(10) 0.0023(8) 0.0007(7) 0.0026(7)
C11 0.0259(9) 0.0271(10) 0.0183(10) 0.0022(8) 0.0008(8) 0.0014(8)
C12 0.0258(9) 0.0244(10) 0.0304(11) 0.0092(9) -0.0020(8) 0.0038(8)
C13 0.0169(8) 0.0259(10) 0.0250(10) 0.0032(8) 0.0045(7) -0.0003(7)
C14 0.0158(8) 0.0181(9) 0.0186(9) 0.0019(7) 0.0023(7) -0.0032(7)
C15 0.0157(7) 0.0176(9) 0.0188(9) 0.0011(7) 0.0031(7) 0.0007(7)
C16 0.0162(8) 0.0234(10) 0.0253(10) -0.0052(8) 0.0032(7) 0.0007(7)
C17 0.0165(8) 0.0190(9) 0.0157(9) -0.0007(7) 0.0042(7) -0.0024(7)

loop_
_atom_type_symbol
_atom_type_description
_atom_type_scat_dispersion_real
_atom_type_scat_dispersion_imag
_atom_type_scat_source
C C 0.0033 0.0016 'International Tables Vol C Tables 4.2.6.8 and 6.1.1.4'
H H 0.0000 0.0000 'International Tables Vol C Tables 4.2.6.8 and 6.1.1.4'
Mn Mn 0.3368 0.7283 'International Tables Vol C Tables 4.2.6.8 and 6.1.1.4'
N N 0.0061 0.0033 'International Tables Vol C Tables 4.2.6.8 and 6.1.1.4'
O O 0.0106 0.0060 'International Tables Vol C Tables 4.2.6.8 and 6.1.1.4'
S S 0.1246 0.1234 'International Tables Vol C Tables 4.2.6.8 and 6.1.1.4'

loop_
_geom_angle_atom_site_label_1
_geom_angle_atom_site_label_2
_geom_angle_atom_site_label_3
_geom_angle
_geom_angle_site_symmetry_1
_geom_angle_site_symmetry_3
N3 Mn1 N3 180.0 1_556 2_765
N6 Mn1 N3 92.23(5) . 2_765
N6 Mn1 N3 92.23(5) 2_766 1_556
N6 Mn1 N3 87.77(5) 2_766 2_765
N6 Mn1 N3 87.77(5) . 1_556
N6 Mn1 N6 180.0 2_766 .
N6 Mn1 N7 87.82(6) . 2_766
N6 Mn1 N7 87.82(6) 2_766 .
N6 Mn1 N7 92.18(6) 2_766 2_766
N6 Mn1 N7 92.18(6) . .
N7 Mn1 N3 91.42(6) 2_766 2_765
N7 Mn1 N3 88.58(6) 2_766 1_556
N7 Mn1 N3 91.42(6) . 1_556
N7 Mn1 N3 88.58(6) . 2_765
N7 Mn1 N7 180.0 2_766 .
C6 O1 C12 113.08(13) . .
C1 N1 N2 101.88(15) . .
N1 N2 C3 122.03(14) . .
C2 N2 N1 110.27(15) . .
C2 N2 C3 127.62(15) . .
C1 N3 Mn1 134.34(13) . 1_554
C2 N3 Mn1 120.81(12) . 1_554
C2 N3 C1 102.80(15) . .
N5 N4 C14 122.55(13) . .
C15 N4 N5 108.79(14) . .
C15 N4 C14 128.37(15) . .
C16 N5 N4 104.08(14) . .
C15 N6 Mn1 127.49(11) . .
C15 N6 C16 104.13(14) . .
C16 N6 Mn1 128.36(12) . .
C17 N7 Mn1 158.07(15) . .
N1 C1 N3 114.83(17) . .
N3 C2 N2 110.19(16) . .
N2 C3 C4 111.46(15) . .
C5 C4 C3 118.25(16) . .
C5 C4 C9 121.59(16) . .
C9 C4 C3 120.16(16) . .
C4 C5 C11 123.06(16) . .
C6 C5 C4 117.25(16) . .
C6 C5 C11 119.68(16) . .
O1 C6 C5 117.77(16) . .
O1 C6 C7 119.28(15) . .
C5 C6 C7 122.93(16) . .
C6 C7 C13 119.64(16) . .
C8 C7 C6 118.75(15) . .
C8 C7 C13 121.61(16) . .
C7 C8 C9 119.78(16) . .
C7 C8 C14 118.74(15) . .
C9 C8 C14 121.37(16) . .
C4 C9 C10 119.82(15) . .
C8 C9 C4 119.63(16) . .
C8 C9 C10 120.54(16) . .
N4 C14 C8 111.14(14) . .
N4 C15 N6 110.12(15) . .
N5 C16 N6 112.88(16) . .
N7 C17 S1 179.85(19) . .

loop_
_geom_bond_atom_site_label_1
_geom_bond_atom_site_label_2
_geom_bond_distance
_geom_bond_site_symmetry_2
Mn1 N3 2.2394(16) 2_765
Mn1 N3 2.2394(16) 1_556
Mn1 N6 2.1459(13) 2_766
Mn1 N6 2.1459(13) .
Mn1 N7 2.1539(16) 2_766
Mn1 N7 2.1539(16) .
S1 C17 1.6469(19) .
O1 C6 1.381(2) .
O1 C12 1.453(2) .
N1 N2 1.378(2) .
N1 C1 1.330(3) .
N2 C2 1.340(2) .
N2 C3 1.469(2) .
N3 C1 1.374(2) .
N3 C2 1.334(2) .
N4 N5 1.373(2) .
N4 C14 1.479(2) .
N4 C15 1.313(2) .
N5 C16 1.314(2) .
N6 C15 1.337(2) .
N6 C16 1.345(2) .
N7 C17 1.172(2) .
C3 C4 1.517(2) .
C4 C5 1.394(2) .
C4 C9 1.415(3) .
C5 C6 1.391(2) .
C5 C11 1.522(3) .
C6 C7 1.410(3) .
C7 C8 1.397(2) .
C7 C13 1.507(2) .
C8 C9 1.403(2) .
C8 C14 1.526(2) .
C9 C10 1.517(2) .
